data_5000419
loop_
_publ_author_name
'Dalhus, Bj\/orn'
'G\"orbitz, Carl Henrik'

_publ_section_title
;
 Crystal Structures of Hydrophobic Amino Acids.
 I. Redeterminations of L-Methionine and L-Valine at 120 K
;
_journal_name_full 'Acta Chemica Scandinavica'
_journal_page_first 544
_journal_page_last 548
_journal_paper_doi 10.3891/acta.chem.scand.50-0544
_journal_volume 50
_journal_year 1996
_chemical_formula_sum 'C5 H11 N O2 S'
_space_group_IT_number 4
_symmetry_cell_setting monoclinic
_symmetry_space_group_name_Hall 'P 2yb'
_symmetry_space_group_name_H-M 'P 1 21 1'
_cell_angle_alpha 90
_cell_angle_beta 99.84(2)
_cell_angle_gamma 90
_cell_formula_units_Z 4
_cell_length_a 9.493(2)
_cell_length_b 5.201(2)
_cell_length_c 14.831(3)
_cod_duplicate_entry 5000012
_cod_original_sg_symbol_H-M 'P 21'
_cod_original_formula_sum 'C5 H11 N1 O2 S1'
_cod_database_code 5000419

loop_
_symmetry_equiv_pos_site_id
_symmetry_equiv_pos_as_xyz
1 x,y,z
2 -x,1/2+y,-z

loop_
_atom_site_label
_atom_site_type_symbol
_atom_site_fract_x
_atom_site_fract_y
_atom_site_fract_z
S1 S 0.3776(1) 0.11120 0.10827(4)
O1 O 0.1028(1) -0.0468(4) 0.42267(10)
O2 O 0.1657(2) 0.3245(4) 0.36585(11)
N1 N 0.3555(2) -0.2659(4) 0.42866(13)
C1 C 0.1884(2) 0.0952(5) 0.3904(1)
C2 C 0.3304(2) -0.0225(5) 0.3760(1)
C3 C 0.3348(2) -0.0730(6) 0.2745(1)
C4 C 0.3461(3) 0.1758(5) 0.2233(2)
C5 C 0.3899(3) 0.4359(7) 0.0695(2)
H1 H 0.292(3) -0.398(7) 0.406(2)
H2 H 0.430(4) -0.341(8) 0.424(2)
H3 H 0.355(3) -0.239(6) 0.493(2)
H4 H 0.407(2) 0.092(6) 0.399(1)
H5 H 0.253(3) -0.169(6) 0.249(2)
H6 H 0.413(3) -0.170(6) 0.271(2)
H7 H 0.268(3) 0.281(6) 0.221(2)
H8 H 0.425(3) 0.273(7) 0.261(2)
H9 H 0.423(3) 0.434(9) 0.016(2)
H10 H 0.463(3) 0.541(7) 0.111(2)
H11 H 0.303(3) 0.507(8) 0.055(2)
S2 S 0.9207(1) 0.9176(2) 0.15911(4)
O3 O 0.6197(2) 0.5521(4) 0.41225(10)
O4 O 0.6795(2) 0.9499(4) 0.37595(12)
N2 N 0.8776(2) 0.3650(4) 0.39205(13)
C6 C 0.6986(2) 0.7130(5) 0.3807(1)
C7 C 0.8246(2) 0.6010(5) 0.3412(1)
C8 C 0.7794(3) 0.5284(5) 0.2398(2)
C9 C 0.7579(3) 0.7558(6) 0.1750(2)
C10 C 0.9933(3) 0.6829(7) 0.0910(2)
H12 H 0.815(3) 0.212(7) 0.375(2)
H13 H 0.958(3) 0.331(7) 0.378(2)
H14 H 0.878(3) 0.388(7) 0.450(2)
H15 H 0.897(3) 0.728(6) 0.346(2)
H16 H 0.692(3) 0.430(8) 0.226(2)
H17 H 0.849(3) 0.406(7) 0.228(2)
H18 H 0.703(3) 0.692(8) 0.122(2)
H19 H 0.701(3) 0.876(7) 0.195(2)
H20 H 1.071(4) 0.756(8) 0.077(2)
H21 H 0.926(4) 0.645(10) 0.037(3)
H22 H 1.025(4) 0.549(9) 0.128(2)

loop_
_atom_type_symbol
_atom_type_radius_bond
C 0.68
H 0.23
N 0.68
O 0.68
S 1.02
